data_4069240
loop_
_publ_author_name
'Yasuda, Makoto'
'Haga, Masahiko'
'Baba, Akio'

_publ_section_title
;
 Isolation and Characterization of a Nucleophilic Allylic Indium Reagent
;
_journal_issue 7
_journal_name_full Organometallics
_journal_page_first 1998
_journal_paper_doi 10.1021/om900096r
_journal_volume 28
_journal_year 2009
_chemical_formula_moiety 'C34 H41 Br2 Cl3 In N O '
_chemical_formula_sum 'C34 H41 Br2 Cl3 In N O'
_chemical_formula_weight 860.69
_space_group_IT_number 2
_symmetry_cell_setting triclinic
_symmetry_Int_Tables_number 2
_symmetry_space_group_name_Hall '-P 1'
_symmetry_space_group_name_H-M 'P -1'
_cell_angle_alpha 91.644(4)
_cell_angle_beta 99.148(4)
_cell_angle_gamma 93.897(4)
_cell_formula_units_Z 2
_cell_length_a 6.2947(10)
_cell_length_b 14.488(3)
_cell_length_c 20.349(3)
_cell_measurement_reflns_used 6694
_cell_measurement_temperature 123.1
_cell_measurement_theta_max 30.4
_cell_measurement_theta_min 3.0
_cell_volume 1826.5(5)
_computing_cell_refinement PROCESS-AUTO
_computing_data_collection PROCESS-AUTO
_computing_data_reduction CrystalStructure
_computing_publication_material 'CrystalStructure 3.8'
_computing_structure_refinement CRYSTALS
_computing_structure_solution SHELXS97
_diffrn_detector_area_resol_mean 10.00
_diffrn_measured_fraction_theta_full 0.981
_diffrn_measured_fraction_theta_max 0.981
_diffrn_measurement_device_type 'Rigaku RAXIS-RAPID'
_diffrn_measurement_method \w
_diffrn_radiation_type 'Mo K\a'
_diffrn_radiation_wavelength 0.71075
_diffrn_reflns_av_R_equivalents 0.096
_diffrn_reflns_limit_h_max 8
_diffrn_reflns_limit_h_min -8
_diffrn_reflns_limit_k_max 16
_diffrn_reflns_limit_k_min -20
_diffrn_reflns_limit_l_max 29
_diffrn_reflns_limit_l_min -29
_diffrn_reflns_number 16895
_diffrn_reflns_theta_full 30.51
_diffrn_reflns_theta_max 30.51
_exptl_absorpt_coefficient_mu 3.086
_exptl_absorpt_correction_type none
_exptl_crystal_colour colorless
_exptl_crystal_density_diffrn 1.565
_exptl_crystal_density_method 'not measured'
_exptl_crystal_description prism
_exptl_crystal_F_000 860.00
_exptl_crystal_size_max 0.30
_exptl_crystal_size_mid 0.30
_exptl_crystal_size_min 0.30
_refine_diff_density_max 1.83
_refine_diff_density_min -2.80
_refine_ls_extinction_method none
_refine_ls_goodness_of_fit_ref 0.608
_refine_ls_hydrogen_treatment refall
_refine_ls_number_parameters 420
_refine_ls_number_reflns 4836
_refine_ls_R_factor_gt 0.0656
_refine_ls_shift/su_max 0.0000
_refine_ls_structure_factor_coef F
_refine_ls_weighting_details 'w = 1/[0.0100 + Fo + 0.0100Fo^2^]'
_refine_ls_weighting_scheme calc
_refine_ls_wR_factor_ref 0.1268
_reflns_number_gt 4794
_reflns_number_total 10892
_reflns_threshold_expression F^2^>2.0\s(F^2^)
_cod_data_source_file om900096r_si_002.cif
_cod_data_source_block '_283'
_cod_original_cell_volume 1826.4(5)
_cod_original_formula_sum 'C34 H41 Br2 Cl3 In N O '
_cod_database_code 4069240

loop_
_symmetry_equiv_pos_site_id
_symmetry_equiv_pos_as_xyz
1 +X,+Y,+Z
2 -X,-Y,-Z

loop_
_atom_site_label
_atom_site_type_symbol
_atom_site_fract_x
_atom_site_fract_y
_atom_site_fract_z
_atom_site_U_iso_or_equiv
_atom_site_adp_type
_atom_site_occupancy
_atom_site_symmetry_multiplicity
_atom_site_calc_flag
_atom_site_refinement_flags
In(1) In 0.96654(13) 0.31432(5) 0.39879(4) 0.0231(2) Uani 1.00 1 d .
Br(1) Br 0.6292(2) 0.39390(8) 0.40506(7) 0.0301(3) Uani 1.00 1 d .
Br(2) Br 1.1181(2) 0.24695(9) 0.50755(6) 0.0331(3) Uani 1.00 1 d .
Cl(1) Cl 0.5031(6) -0.2979(2) 0.22743(18) 0.0444(9) Uani 1.00 1 d .
Cl(2) Cl 0.9575(6) -0.2524(2) 0.2734(2) 0.0522(11) Uani 1.00 1 d .
Cl(3) Cl 0.7508(7) -0.4235(2) 0.31012(18) 0.0491(10) Uani 1.00 1 d .
O(1) O 0.7240(13) 0.1753(5) 0.3768(4) 0.029(2) Uani 1.00 1 d .
N(1) N 1.1488(16) 0.4617(6) 0.4261(5) 0.030(2) Uani 1.00 1 d .
C(1) C 1.099(2) 0.2907(7) 0.3080(5) 0.027(2) Uani 1.00 1 d .
C(2) C 1.0554(18) 0.3663(7) 0.2613(5) 0.022(2) Uani 1.00 1 d .
C(3) C 0.9079(19) 0.3630(7) 0.2086(5) 0.024(2) Uani 1.00 1 d .
C(4) C 0.871(2) 0.4436(7) 0.1632(5) 0.028(3) Uani 1.00 1 d .
C(5) C 1.0430(17) 0.5053(6) 0.1546(5) 0.018(2) Uani 1.00 1 d .
C(6) C 1.014(2) 0.5823(7) 0.1154(5) 0.026(3) Uani 1.00 1 d .
C(7) C 0.8044(19) 0.5988(7) 0.0818(6) 0.026(2) Uani 1.00 1 d .
C(8) C 0.6348(19) 0.5388(6) 0.0913(5) 0.024(2) Uani 1.00 1 d .
C(9) C 0.667(2) 0.4607(7) 0.1307(5) 0.027(2) Uani 1.00 1 d .
C(10) C 0.7733(19) 0.6825(7) 0.0384(6) 0.028(3) Uani 1.00 1 d .
C(11) C 0.899(2) 0.7681(9) 0.0747(7) 0.050(4) Uani 1.00 1 d .
C(12) C 0.535(2) 0.7033(9) 0.0225(6) 0.042(3) Uani 1.00 1 d .
C(13) C 0.853(2) 0.6604(9) -0.0264(6) 0.037(3) Uani 1.00 1 d .
C(14) C 0.7513(18) 0.2800(6) 0.1898(5) 0.023(2) Uani 1.00 1 d .
C(15) C 0.5742(19) 0.2600(7) 0.2223(5) 0.026(2) Uani 1.00 1 d .
C(16) C 0.445(2) 0.1809(9) 0.2077(7) 0.035(3) Uani 1.00 1 d .
C(17) C 0.479(2) 0.1141(8) 0.1592(5) 0.031(3) Uani 1.00 1 d .
C(18) C 0.655(2) 0.1335(8) 0.1268(6) 0.036(3) Uani 1.00 1 d .
C(19) C 0.791(2) 0.2156(7) 0.1425(6) 0.030(3) Uani 1.00 1 d .
C(20) C 0.337(2) 0.0256(8) 0.1432(6) 0.034(3) Uani 1.00 1 d .
C(21) C 0.207(2) 0.0290(9) 0.0732(7) 0.042(3) Uani 1.00 1 d .
C(22) C 0.181(2) 0.0065(10) 0.1920(8) 0.050(4) Uani 1.00 1 d .
C(23) C 0.482(2) -0.0578(8) 0.1455(7) 0.045(4) Uani 1.00 1 d .
C(24) C 0.558(2) 0.1548(8) 0.4172(6) 0.033(3) Uani 1.00 1 d .
C(25) C 0.7905(18) 0.0901(7) 0.3491(7) 0.029(3) Uani 1.00 1 d .
C(26) C 0.498(2) 0.0553(8) 0.4044(5) 0.029(3) Uani 1.00 1 d .
C(27) C 0.327(2) -0.0004(10) 0.4239(6) 0.038(3) Uani 1.00 1 d .
C(28) C 0.304(2) -0.0933(9) 0.4043(7) 0.045(4) Uani 1.00 1 d .
C(29) C 0.443(2) -0.1300(9) 0.3666(8) 0.051(4) Uani 1.00 1 d .
C(30) C 0.608(2) -0.0751(9) 0.3465(7) 0.045(4) Uani 1.00 1 d .
C(31) C 0.630(2) 0.0169(7) 0.3640(6) 0.029(3) Uani 1.00 1 d .
C(32) C 1.222(2) 0.5342(8) 0.4215(6) 0.032(3) Uani 1.00 1 d .
C(33) C 1.331(2) 0.6254(8) 0.4171(7) 0.040(3) Uani 1.00 1 d .
C(34) C 0.757(2) -0.3413(8) 0.2483(6) 0.035(3) Uani 1.00 1 d .
H(1) H 1.2514 0.2921 0.3191 0.033 Uiso 1.00 1 c R
H(2) H 1.0447 0.2320 0.2879 0.033 Uiso 1.00 1 c R
H(3) H 1.1389 0.4236 0.2710 0.027 Uiso 1.00 1 c R
H(4) H 0.5478 0.3026 0.2559 0.033 Uiso 1.00 1 c R
H(5) H 0.3233 0.1705 0.2296 0.043 Uiso 1.00 1 c R
H(6) H 0.6767 0.0910 0.0924 0.044 Uiso 1.00 1 c R
H(7) H 0.9144 0.2248 0.1213 0.036 Uiso 1.00 1 c R
H(8) H 0.1467 0.0647 0.2086 0.059 Uiso 1.00 1 c R
H(9) H 0.2456 -0.0279 0.2279 0.059 Uiso 1.00 1 c R
H(10) H 0.0522 -0.0268 0.1703 0.059 Uiso 1.00 1 c R
H(11) H 0.4019 -0.1118 0.1561 0.052 Uiso 1.00 1 c R
H(12) H 0.5286 -0.0679 0.1039 0.052 Uiso 1.00 1 c R
H(13) H 0.6037 -0.0443 0.1792 0.052 Uiso 1.00 1 c R
H(14) H 0.1844 -0.0312 0.0524 0.048 Uiso 1.00 1 c R
H(15) H 0.2889 0.0681 0.0483 0.048 Uiso 1.00 1 c R
H(16) H 0.0720 0.0535 0.0750 0.048 Uiso 1.00 1 c R
H(17) H 0.5432 0.4218 0.1357 0.032 Uiso 1.00 1 c R
H(18) H 0.4931 0.5485 0.0698 0.029 Uiso 1.00 1 c R
H(19) H 1.1343 0.6222 0.1091 0.034 Uiso 1.00 1 c R
H(20) H 1.1847 0.4970 0.1767 0.022 Uiso 1.00 1 c R
H(21) H 0.4782 0.6921 0.0623 0.049 Uiso 1.00 1 c R
H(22) H 0.4510 0.6673 -0.0134 0.049 Uiso 1.00 1 c R
H(23) H 0.5309 0.7671 0.0133 0.049 Uiso 1.00 1 c R
H(24) H 0.8326 0.5960 -0.0377 0.046 Uiso 1.00 1 c R
H(25) H 1.0017 0.6801 -0.0229 0.046 Uiso 1.00 1 c R
H(26) H 0.7715 0.6936 -0.0600 0.046 Uiso 1.00 1 c R
H(27) H 0.9577 0.8091 0.0454 0.058 Uiso 1.00 1 c R
H(28) H 1.0117 0.7520 0.1084 0.058 Uiso 1.00 1 c R
H(29) H 0.7940 0.7976 0.0946 0.058 Uiso 1.00 1 c R
H(30) H 0.4387 0.1910 0.4053 0.041 Uiso 1.00 1 c R
H(31) H 0.6148 0.1661 0.4631 0.041 Uiso 1.00 1 c R
H(32) H 0.7795 0.0945 0.3022 0.035 Uiso 1.00 1 c R
H(33) H 0.9337 0.0777 0.3675 0.035 Uiso 1.00 1 c R
H(34) H 0.2374 0.0259 0.4517 0.044 Uiso 1.00 1 c R
H(35) H 0.1906 -0.1311 0.4178 0.053 Uiso 1.00 1 c R
H(36) H 0.4203 -0.1932 0.3518 0.059 Uiso 1.00 1 c R
H(37) H 0.7115 -0.1014 0.3238 0.053 Uiso 1.00 1 c R
H(38) H 1.2470 0.6672 0.4366 0.048 Uiso 1.00 1 c R
H(39) H 1.4764 0.6329 0.4395 0.048 Uiso 1.00 1 c R
H(40) H 1.3276 0.6379 0.3714 0.048 Uiso 1.00 1 c R
H(41) H 0.7901 -0.3716 0.2096 0.042 Uiso 1.00 1 c R

loop_
_atom_site_aniso_label
_atom_site_aniso_U_11
_atom_site_aniso_U_22
_atom_site_aniso_U_33
_atom_site_aniso_U_12
_atom_site_aniso_U_13
_atom_site_aniso_U_23
In(1) 0.0223(4) 0.0240(3) 0.0245(4) -0.0000(2) 0.0087(3) 0.0010(3)
Br(1) 0.0220(6) 0.0285(5) 0.0410(7) 0.0025(4) 0.0089(5) -0.0030(4)
Br(2) 0.0276(7) 0.0439(7) 0.0288(6) 0.0004(5) 0.0071(5) 0.0104(5)
Cl(1) 0.039(2) 0.0468(18) 0.0467(19) 0.0113(15) 0.0021(16) -0.0011(15)
Cl(2) 0.043(2) 0.0489(19) 0.062(2) -0.0020(16) 0.0058(19) -0.0075(17)
Cl(3) 0.068(2) 0.0481(19) 0.0378(18) 0.0212(18) 0.0209(18) 0.0103(15)
O(1) 0.027(4) 0.017(3) 0.046(5) -0.009(3) 0.019(4) -0.005(3)
N(1) 0.028(5) 0.027(4) 0.031(5) -0.012(3) 0.001(4) -0.015(4)
C(1) 0.036(7) 0.017(4) 0.029(5) 0.004(4) 0.009(5) -0.000(4)
C(2) 0.021(5) 0.020(4) 0.027(5) 0.000(4) 0.014(5) -0.006(4)
C(3) 0.024(6) 0.026(5) 0.020(5) -0.007(4) 0.005(5) 0.001(4)
C(4) 0.038(7) 0.026(5) 0.026(5) 0.010(4) 0.018(5) -0.006(4)
C(5) 0.013(5) 0.018(4) 0.024(5) -0.001(3) 0.008(4) 0.003(3)
C(6) 0.028(6) 0.025(5) 0.032(6) -0.002(4) 0.022(5) 0.002(4)
C(7) 0.022(6) 0.023(5) 0.034(6) -0.006(4) 0.013(5) -0.002(4)
C(8) 0.028(6) 0.015(4) 0.030(5) -0.003(4) 0.009(5) 0.000(4)
C(9) 0.030(6) 0.026(5) 0.025(5) 0.001(4) 0.008(5) -0.002(4)
C(10) 0.020(6) 0.027(5) 0.034(6) -0.017(4) 0.004(5) 0.006(4)
C(11) 0.070(11) 0.030(6) 0.044(8) -0.006(6) -0.008(8) 0.010(5)
C(12) 0.052(9) 0.040(7) 0.031(6) -0.002(6) 0.001(6) 0.006(5)
C(13) 0.037(8) 0.044(7) 0.033(6) -0.009(5) 0.019(6) 0.017(5)
C(14) 0.025(6) 0.015(4) 0.034(5) 0.008(3) 0.019(5) -0.005(4)
C(15) 0.029(6) 0.028(5) 0.025(5) 0.006(4) 0.016(5) -0.006(4)
C(16) 0.027(7) 0.037(6) 0.043(7) 0.000(5) 0.017(6) -0.009(5)
C(17) 0.036(7) 0.038(6) 0.017(5) -0.004(5) 0.001(5) 0.015(4)
C(18) 0.047(8) 0.032(6) 0.032(6) 0.001(5) 0.016(6) -0.002(5)
C(19) 0.031(7) 0.027(5) 0.032(6) -0.012(4) 0.017(5) -0.003(4)
C(20) 0.031(7) 0.030(5) 0.037(7) -0.012(5) 0.001(6) 0.005(5)
C(21) 0.038(8) 0.042(7) 0.041(7) -0.006(6) -0.006(6) -0.001(6)
C(22) 0.052(10) 0.042(7) 0.053(9) -0.018(6) 0.010(8) 0.006(6)
C(23) 0.052(9) 0.031(6) 0.046(8) -0.005(5) -0.006(7) -0.004(5)
C(24) 0.034(7) 0.030(5) 0.038(6) 0.003(5) 0.013(6) 0.008(5)
C(25) 0.016(5) 0.020(4) 0.051(7) -0.001(4) 0.004(5) -0.005(4)
C(26) 0.027(6) 0.030(5) 0.028(6) -0.002(4) 0.001(5) 0.011(4)
C(27) 0.028(7) 0.064(8) 0.018(5) -0.011(6) 0.001(5) -0.005(5)
C(28) 0.057(10) 0.039(7) 0.037(7) -0.024(6) 0.012(7) 0.008(6)
C(29) 0.060(10) 0.033(6) 0.055(9) -0.012(6) 0.003(8) 0.009(6)
C(30) 0.049(9) 0.032(6) 0.053(9) -0.010(6) 0.009(7) -0.005(6)
C(31) 0.032(7) 0.017(4) 0.041(6) -0.006(4) 0.015(5) 0.005(4)
C(32) 0.023(6) 0.040(6) 0.036(6) 0.008(5) 0.008(5) -0.009(5)
C(33) 0.055(9) 0.022(5) 0.043(7) -0.007(5) 0.015(7) 0.001(5)
C(34) 0.034(7) 0.035(6) 0.038(7) 0.004(5) 0.011(6) 0.004(5)

loop_
_atom_type_symbol
_atom_type_description
_atom_type_scat_dispersion_real
_atom_type_scat_dispersion_imag
_atom_type_scat_source
C C 0.003 0.002
;
International Tables for Crystallography
(1992, Vol. C, Tables 4.2.6.8 and 6.1.1.4)
;
H H 0.000 0.000
;
International Tables for Crystallography
(1992, Vol. C, Table 6.1.1.4)
;
Br Br -0.290 2.459
;
International Tables for Crystallography
(1992, Vol. C, Tables 4.2.6.8 and 6.1.1.4)
;
In In -0.728 1.310
;
International Tables for Crystallography
(1992, Vol. C, Tables 4.2.6.8 and 6.1.1.4)
;
O O 0.011 0.006
;
International Tables for Crystallography
(1992, Vol. C, Tables 4.2.6.8 and 6.1.1.4)
;
N N 0.006 0.003
;
International Tables for Crystallography
(1992, Vol. C, Tables 4.2.6.8 and 6.1.1.4)
;
Cl Cl 0.148 0.159
;
International Tables for Crystallography
(1992, Vol. C, Tables 4.2.6.8 and 6.1.1.4)
;

loop_
_geom_angle_atom_site_label_1
_geom_angle_atom_site_label_2
_geom_angle_atom_site_label_3
_geom_angle
_geom_angle_publ_flag
Br(1) In(1) Br(2) 112.64(5) yes
Br(1) In(1) O(1) 84.4(2) yes
Br(1) In(1) N(1) 85.6(2) yes
Br(1) In(1) C(1) 124.7(3) yes
Br(2) In(1) O(1) 87.5(2) yes
Br(2) In(1) N(1) 94.1(2) yes
Br(2) In(1) C(1) 122.4(3) yes
O(1) In(1) N(1) 169.7(3) yes
O(1) In(1) C(1) 91.9(3) yes
N(1) In(1) C(1) 95.8(3) yes
In(1) O(1) C(24) 121.1(6) yes
In(1) O(1) C(25) 122.0(6) yes
C(24) O(1) C(25) 110.4(8) yes
In(1) N(1) C(32) 161.8(9) yes
In(1) C(1) C(2) 111.5(8) yes
C(1) C(2) C(3) 126.1(9) yes
C(2) C(3) C(4) 123.3(9) yes
C(2) C(3) C(14) 122.3(10) yes
C(4) C(3) C(14) 114.3(9) yes
C(3) C(4) C(5) 120.2(10) yes
C(3) C(4) C(9) 122.1(10) yes
C(5) C(4) C(9) 117.7(10) yes
C(4) C(5) C(6) 121.8(10) yes
C(5) C(6) C(7) 120.2(10) yes
C(6) C(7) C(8) 117.9(10) yes
C(6) C(7) C(10) 120.0(10) yes
C(8) C(7) C(10) 122.1(10) yes
C(7) C(8) C(9) 121.4(10) yes
C(4) C(9) C(8) 121.1(11) yes
C(7) C(10) C(11) 109.7(9) yes
C(7) C(10) C(12) 111.8(10) yes
C(7) C(10) C(13) 107.6(10) yes
C(11) C(10) C(12) 108.0(11) yes
C(11) C(10) C(13) 111.1(11) yes
C(12) C(10) C(13) 108.7(10) yes
C(3) C(14) C(15) 122.7(10) yes
C(3) C(14) C(19) 119.5(11) yes
C(15) C(14) C(19) 117.5(9) yes
C(14) C(15) C(16) 121.5(11) yes
C(15) C(16) C(17) 122.4(13) yes
C(16) C(17) C(18) 116.4(11) yes
C(16) C(17) C(20) 122.7(12) yes
C(18) C(17) C(20) 121.0(11) yes
C(17) C(18) C(19) 121.1(12) yes
C(14) C(19) C(18) 121.1(12) yes
C(17) C(20) C(21) 109.4(10) yes
C(17) C(20) C(22) 114.0(11) yes
C(17) C(20) C(23) 109.1(10) yes
C(21) C(20) C(22) 108.6(11) yes
C(21) C(20) C(23) 109.0(10) yes
C(22) C(20) C(23) 106.7(11) yes
O(1) C(24) C(26) 104.5(10) yes
O(1) C(25) C(31) 104.6(10) yes
C(24) C(26) C(27) 129.6(12) yes
C(24) C(26) C(31) 110.6(11) yes
C(27) C(26) C(31) 119.7(10) yes
C(26) C(27) C(28) 118.2(13) yes
C(27) C(28) C(29) 120.7(14) yes
C(28) C(29) C(30) 121.1(13) yes
C(29) C(30) C(31) 119.0(15) yes
C(25) C(31) C(26) 108.9(9) yes
C(25) C(31) C(30) 129.8(13) yes
C(26) C(31) C(30) 121.2(12) yes
N(1) C(32) C(33) 175.9(13) yes
Cl(1) C(34) Cl(2) 111.4(7) yes
Cl(1) C(34) Cl(3) 110.3(7) yes
Cl(2) C(34) Cl(3) 111.3(7) yes
In(1) C(1) H(1) 108.4 no
In(1) C(1) H(2) 110.1 no
C(2) C(1) H(1) 105.6 no
C(2) C(1) H(2) 111.7 no
H(1) C(1) H(2) 109.5 no
C(1) C(2) H(3) 118.0 no
C(3) C(2) H(3) 115.9 no
C(4) C(5) H(20) 120.4 no
C(6) C(5) H(20) 117.8 no
C(5) C(6) H(19) 120.3 no
C(7) C(6) H(19) 119.5 no
C(7) C(8) H(18) 119.7 no
C(9) C(8) H(18) 118.9 no
C(4) C(9) H(17) 121.3 no
C(8) C(9) H(17) 117.6 no
C(10) C(11) H(27) 112.9 no
C(10) C(11) H(28) 111.9 no
C(10) C(11) H(29) 103.5 no
H(27) C(11) H(28) 109.5 no
H(27) C(11) H(29) 109.5 no
H(28) C(11) H(29) 109.5 no
C(10) C(12) H(21) 105.2 no
C(10) C(12) H(22) 115.6 no
C(10) C(12) H(23) 107.4 no
H(21) C(12) H(22) 109.5 no
H(21) C(12) H(23) 109.5 no
H(22) C(12) H(23) 109.5 no
C(10) C(13) H(24) 111.2 no
C(10) C(13) H(25) 110.2 no
C(10) C(13) H(26) 107.0 no
H(24) C(13) H(25) 109.5 no
H(24) C(13) H(26) 109.5 no
H(25) C(13) H(26) 109.5 no
C(14) C(15) H(4) 118.5 no
C(16) C(15) H(4) 120.0 no
C(15) C(16) H(5) 119.3 no
C(17) C(16) H(5) 118.2 no
C(17) C(18) H(6) 117.7 no
C(19) C(18) H(6) 121.1 no
C(14) C(19) H(7) 120.1 no
C(18) C(19) H(7) 118.8 no
C(20) C(21) H(14) 110.4 no
C(20) C(21) H(15) 107.4 no
C(20) C(21) H(16) 110.6 no
H(14) C(21) H(15) 109.5 no
H(14) C(21) H(16) 109.5 no
H(15) C(21) H(16) 109.5 no
C(20) C(22) H(8) 107.3 no
C(20) C(22) H(9) 110.4 no
C(20) C(22) H(10) 110.7 no
H(8) C(22) H(9) 109.5 no
H(8) C(22) H(10) 109.5 no
H(9) C(22) H(10) 109.5 no
C(20) C(23) H(11) 109.1 no
C(20) C(23) H(12) 111.0 no
C(20) C(23) H(13) 108.3 no
H(11) C(23) H(12) 109.5 no
H(11) C(23) H(13) 109.5 no
H(12) C(23) H(13) 109.5 no
O(1) C(24) H(30) 111.0 no
O(1) C(24) H(31) 110.4 no
C(26) C(24) H(30) 111.9 no
C(26) C(24) H(31) 109.4 no
H(30) C(24) H(31) 109.5 no
O(1) C(25) H(32) 108.8 no
O(1) C(25) H(33) 112.7 no
C(31) C(25) H(32) 109.4 no
C(31) C(25) H(33) 111.7 no
H(32) C(25) H(33) 109.5 no
C(26) C(27) H(34) 119.6 no
C(28) C(27) H(34) 122.1 no
C(27) C(28) H(35) 118.6 no
C(29) C(28) H(35) 120.7 no
C(28) C(29) H(36) 119.6 no
C(30) C(29) H(36) 119.1 no
C(29) C(30) H(37) 121.1 no
C(31) C(30) H(37) 119.8 no
C(32) C(33) H(38) 104.7 no
C(32) C(33) H(39) 115.2 no
C(32) C(33) H(40) 108.4 no
H(38) C(33) H(39) 109.5 no
H(38) C(33) H(40) 109.5 no
H(39) C(33) H(40) 109.5 no
Cl(1) C(34) H(41) 107.8 no
Cl(2) C(34) H(41) 107.8 no
Cl(3) C(34) H(41) 108.0 no

loop_
_geom_bond_atom_site_label_1
_geom_bond_atom_site_label_2
_geom_bond_distance
_geom_bond_publ_flag
In(1) Br(1) 2.5031(15) yes
In(1) Br(2) 2.5179(14) yes
In(1) O(1) 2.429(7) yes
In(1) N(1) 2.362(9) yes
In(1) C(1) 2.172(12) yes
Cl(1) C(34) 1.751(14) yes
Cl(2) C(34) 1.746(12) yes
Cl(3) C(34) 1.759(14) yes
O(1) C(24) 1.449(17) yes
O(1) C(25) 1.457(14) yes
N(1) C(32) 1.131(15) yes
C(1) C(2) 1.481(15) yes
C(2) C(3) 1.299(14) yes
C(3) C(4) 1.518(16) yes
C(3) C(14) 1.502(14) yes
C(4) C(5) 1.394(16) yes
C(4) C(9) 1.388(17) yes
C(5) C(6) 1.395(15) yes
C(6) C(7) 1.424(16) yes
C(7) C(8) 1.372(16) yes
C(7) C(10) 1.526(16) yes
C(8) C(9) 1.414(15) yes
C(10) C(11) 1.530(17) yes
C(10) C(12) 1.535(19) yes
C(10) C(13) 1.517(19) yes
C(14) C(15) 1.402(17) yes
C(14) C(19) 1.383(16) yes
C(15) C(16) 1.357(16) yes
C(16) C(17) 1.415(18) yes
C(17) C(18) 1.39(2) yes
C(17) C(20) 1.510(17) yes
C(18) C(19) 1.416(17) yes
C(20) C(21) 1.529(18) yes
C(20) C(22) 1.52(2) yes
C(20) C(23) 1.559(19) yes
C(24) C(26) 1.470(16) yes
C(25) C(31) 1.485(16) yes
C(26) C(27) 1.417(18) yes
C(26) C(31) 1.388(19) yes
C(27) C(28) 1.384(19) yes
C(28) C(29) 1.37(2) yes
C(29) C(30) 1.39(2) yes
C(30) C(31) 1.362(17) yes
C(32) C(33) 1.460(17) yes
C(1) H(1) 0.950 no
C(1) H(2) 0.950 no
C(2) H(3) 0.950 no
C(5) H(20) 0.950 no
C(6) H(19) 0.950 no
C(8) H(18) 0.950 no
C(9) H(17) 0.950 no
C(11) H(27) 0.950 no
C(11) H(28) 0.950 no
C(11) H(29) 0.950 no
C(12) H(21) 0.950 no
C(12) H(22) 0.950 no
C(12) H(23) 0.950 no
C(13) H(24) 0.950 no
C(13) H(25) 0.950 no
C(13) H(26) 0.950 no
C(15) H(4) 0.950 no
C(16) H(5) 0.950 no
C(18) H(6) 0.950 no
C(19) H(7) 0.950 no
C(21) H(14) 0.950 no
C(21) H(15) 0.950 no
C(21) H(16) 0.950 no
C(22) H(8) 0.950 no
C(22) H(9) 0.950 no
C(22) H(10) 0.950 no
C(23) H(11) 0.950 no
C(23) H(12) 0.950 no
C(23) H(13) 0.950 no
C(24) H(30) 0.950 no
C(24) H(31) 0.950 no
C(25) H(32) 0.950 no
C(25) H(33) 0.950 no
C(27) H(34) 0.950 no
C(28) H(35) 0.950 no
C(29) H(36) 0.950 no
C(30) H(37) 0.950 no
C(33) H(38) 0.950 no
C(33) H(39) 0.950 no
C(33) H(40) 0.950 no
C(34) H(41) 0.950 no

loop_
_geom_contact_atom_site_label_1
_geom_contact_atom_site_label_2
_geom_contact_distance
_geom_contact_site_symmetry_2
Br(1) Cl(3) 3.436(4) 1_565
Br(1) N(1) 3.329(11) 1_455
Br(1) C(32) 3.429(13) 1_455
Cl(3) Br(1) 3.436(4) 1_545
Cl(3) C(32) 3.536(12) 1_545
N(1) Br(1) 3.329(11) 1_655
C(6) C(34) 3.552(19) 1_565
C(7) C(34) 3.538(18) 1_565
C(8) C(34) 3.541(17) 1_565
C(27) C(27) 3.490(16) 2_656
C(32) Br(1) 3.429(13) 1_655
C(32) Cl(3) 3.536(12) 1_565
C(34) C(6) 3.552(19) 1_545
C(34) C(7) 3.538(18) 1_545
C(34) C(8) 3.541(17) 1_545
In(1) H(30) 3.557 1_655
Br(1) H(1) 2.990 1_455
Br(1) H(38) 3.352 2_766
Br(1) H(39) 3.361 2_766
Br(2) H(30) 3.244 1_655
Br(2) H(34) 3.535 1_655
Br(2) H(35) 3.089 2_656
Br(2) H(38) 3.043 2_766
Br(2) H(39) 3.020 2_866
Cl(1) H(11) 3.154 .
Cl(1) H(19) 3.198 1_445
Cl(1) H(20) 3.503 1_445
Cl(1) H(21) 3.337 1_545
Cl(1) H(36) 3.047 .
Cl(1) H(37) 3.467 .
Cl(1) H(40) 3.422 1_445
Cl(2) H(28) 3.429 1_545
Cl(2) H(35) 3.444 1_655
Cl(2) H(36) 3.142 1_655
Cl(2) H(37) 3.012 .
Cl(2) H(40) 3.337 1_545
Cl(3) H(3) 3.573 1_545
Cl(3) H(39) 3.478 1_445
Cl(3) H(40) 3.280 1_445
O(1) H(1) 3.574 1_455
C(1) H(4) 3.168 1_655
C(1) H(5) 2.909 1_655
C(1) H(30) 3.134 1_655
C(2) H(4) 3.311 1_655
C(2) H(5) 3.493 1_655
C(4) H(24) 3.453 2_765
C(4) H(25) 3.556 2_765
C(4) H(41) 2.916 1_565
C(5) H(17) 3.522 1_655
C(5) H(18) 3.574 1_655
C(5) H(24) 2.997 2_765
C(5) H(41) 2.793 1_565
C(6) H(18) 3.357 1_655
C(6) H(21) 3.566 1_655
C(6) H(24) 3.271 2_765
C(6) H(41) 2.649 1_565
C(7) H(41) 2.640 1_565
C(8) H(18) 3.432 2_665
C(8) H(19) 3.517 1_455
C(8) H(20) 3.578 1_455
C(8) H(22) 3.311 2_665
C(8) H(24) 3.426 2_665
C(8) H(41) 2.708 1_565
C(9) H(20) 3.384 1_455
C(9) H(22) 2.948 2_665
C(9) H(24) 3.436 2_665
C(9) H(26) 3.521 2_665
C(9) H(41) 2.864 1_565
C(10) H(41) 3.580 1_565
C(11) H(10) 3.496 1_665
C(11) H(12) 3.544 1_565
C(11) H(14) 3.391 1_665
C(11) H(41) 3.584 1_565
C(12) H(17) 3.596 2_665
C(12) H(19) 3.461 1_455
C(12) H(25) 3.329 1_455
C(13) H(7) 3.065 2_765
C(13) H(17) 3.204 2_665
C(15) H(1) 3.095 1_455
C(16) H(1) 3.186 1_455
C(16) H(2) 3.322 1_455
C(18) H(8) 3.497 1_655
C(18) H(10) 3.555 1_655
C(18) H(16) 3.252 1_655
C(18) H(23) 3.311 2_665
C(19) H(8) 3.389 1_655
C(19) H(16) 3.419 1_655
C(19) H(22) 3.381 2_665
C(19) H(23) 3.505 2_665
C(19) H(25) 3.296 2_765
C(21) H(6) 3.594 1_455
C(21) H(14) 3.259 2_555
C(21) H(16) 3.381 2_555
C(21) H(27) 3.446 1_445
C(21) H(27) 3.501 2_665
C(23) H(10) 3.541 1_655
C(23) H(29) 3.225 1_545
C(24) H(1) 3.346 1_455
C(24) H(35) 3.513 2_656
C(25) H(34) 3.426 1_655
C(26) H(33) 3.554 1_455
C(26) H(34) 3.412 2_656
C(27) H(31) 3.370 2_656
C(27) H(33) 2.878 1_455
C(27) H(34) 3.470 2_656
C(28) H(31) 2.907 2_656
C(28) H(33) 3.531 1_455
C(28) H(38) 3.555 1_445
C(29) H(31) 3.590 2_656
C(29) H(38) 3.534 1_445
C(29) H(40) 3.399 1_445
C(33) H(36) 3.037 1_665
H(1) Br(1) 2.990 1_655
H(1) O(1) 3.574 1_655
H(1) C(15) 3.095 1_655
H(1) C(16) 3.186 1_655
H(1) C(24) 3.346 1_655
H(1) H(4) 2.428 1_655
H(1) H(5) 2.610 1_655
H(1) H(30) 2.516 1_655
H(2) C(16) 3.322 1_655
H(2) H(4) 3.428 1_655
H(2) H(5) 2.467 1_655
H(2) H(8) 3.034 1_655
H(2) H(30) 3.257 1_655
H(3) Cl(3) 3.573 1_565
H(3) H(4) 3.260 1_655
H(4) C(1) 3.168 1_455
H(4) C(2) 3.311 1_455
H(4) H(1) 2.428 1_455
H(4) H(2) 3.428 1_455
H(4) H(3) 3.260 1_455
H(5) C(1) 2.909 1_455
H(5) C(2) 3.493 1_455
H(5) H(1) 2.610 1_455
H(5) H(2) 2.467 1_455
H(5) H(7) 3.267 1_455
H(6) C(21) 3.594 1_655
H(6) H(8) 3.531 1_655
H(6) H(10) 3.244 1_655
H(6) H(14) 3.313 2_655
H(6) H(16) 2.659 1_655
H(6) H(23) 3.207 2_665
H(7) C(13) 3.065 2_765
H(7) H(5) 3.267 1_655
H(7) H(8) 3.247 1_655
H(7) H(16) 2.921 1_655
H(7) H(22) 3.411 2_665
H(7) H(24) 3.567 2_765
H(7) H(25) 2.566 2_765
H(7) H(26) 2.724 2_765
H(8) C(18) 3.497 1_455
H(8) C(19) 3.389 1_455
H(8) H(2) 3.034 1_455
H(8) H(6) 3.531 1_455
H(8) H(7) 3.247 1_455
H(8) H(32) 3.262 1_455
H(10) C(11) 3.496 1_445
H(10) C(18) 3.555 1_455
H(10) C(23) 3.541 1_455
H(10) H(6) 3.244 1_455
H(10) H(12) 3.363 1_455
H(10) H(13) 2.852 1_455
H(10) H(27) 3.384 1_445
H(10) H(28) 3.388 1_445
H(10) H(29) 3.147 1_445
H(11) Cl(1) 3.154 .
H(11) H(21) 3.480 1_545
H(11) H(23) 3.582 1_545
H(11) H(27) 3.409 1_445
H(11) H(28) 3.056 1_445
H(11) H(29) 3.272 1_545
H(12) C(11) 3.544 1_545
H(12) H(10) 3.363 1_655
H(12) H(15) 3.469 2_655
H(12) H(21) 3.535 1_545
H(12) H(23) 2.979 1_545
H(12) H(29) 2.672 1_545
H(13) H(10) 2.852 1_655
H(13) H(29) 3.232 1_545
H(14) C(11) 3.391 1_445
H(14) C(21) 3.259 2_555
H(14) H(6) 3.313 2_655
H(14) H(14) 3.094 2_555
H(14) H(15) 3.337 2_555
H(14) H(16) 2.824 2_555
H(14) H(27) 2.623 1_445
H(14) H(28) 3.533 1_445
H(14) H(29) 3.590 1_445
H(15) H(12) 3.469 2_655
H(15) H(14) 3.337 2_555
H(15) H(16) 3.456 2_555
H(15) H(23) 2.968 2_665
H(15) H(26) 3.504 2_665
H(15) H(27) 2.972 2_665
H(15) H(29) 3.533 2_665
H(16) C(18) 3.252 1_455
H(16) C(19) 3.419 1_455
H(16) C(21) 3.381 2_555
H(16) H(6) 2.659 1_455
H(16) H(7) 2.921 1_455
H(16) H(14) 2.824 2_555
H(16) H(15) 3.456 2_555
H(16) H(16) 3.345 2_555
H(16) H(27) 3.580 1_445
H(16) H(27) 3.191 2_665
H(17) C(5) 3.522 1_455
H(17) C(12) 3.596 2_665
H(17) C(13) 3.204 2_665
H(17) H(20) 2.803 1_455
H(17) H(22) 2.778 2_665
H(17) H(24) 2.833 2_665
H(17) H(26) 2.743 2_665
H(17) H(41) 3.464 1_565
H(18) C(5) 3.574 1_455
H(18) C(6) 3.357 1_455
H(18) C(8) 3.432 2_665
H(18) H(18) 3.149 2_665
H(18) H(19) 2.781 1_455
H(18) H(20) 3.209 1_455
H(18) H(22) 3.360 2_665
H(18) H(24) 2.815 2_665
H(18) H(41) 3.279 1_565
H(19) Cl(1) 3.198 1_665
H(19) C(8) 3.517 1_655
H(19) C(12) 3.461 1_655
H(19) H(18) 2.781 1_655
H(19) H(21) 2.651 1_655
H(19) H(22) 3.479 1_655
H(19) H(24) 3.474 2_765
H(19) H(41) 3.211 1_565
H(20) Cl(1) 3.503 1_665
H(20) C(8) 3.578 1_655
H(20) C(9) 3.384 1_655
H(20) H(17) 2.803 1_655
H(20) H(18) 3.209 1_655
H(20) H(24) 3.080 2_765
H(20) H(41) 3.367 1_565
H(21) Cl(1) 3.337 1_565
H(21) C(6) 3.566 1_455
H(21) H(11) 3.480 1_565
H(21) H(12) 3.535 1_565
H(21) H(19) 2.651 1_455
H(21) H(25) 3.208 1_455
H(21) H(28) 3.381 1_455
H(21) H(41) 3.496 1_565
H(22) C(8) 3.311 2_665
H(22) C(9) 2.948 2_665
H(22) C(19) 3.381 2_665
H(22) H(7) 3.411 2_665
H(22) H(17) 2.778 2_665
H(22) H(18) 3.360 2_665
H(22) H(19) 3.479 1_455
H(22) H(25) 2.823 1_455
H(23) C(18) 3.311 2_665
H(23) C(19) 3.505 2_665
H(23) H(6) 3.207 2_665
H(23) H(11) 3.582 1_565
H(23) H(12) 2.979 1_565
H(23) H(15) 2.968 2_665
H(23) H(25) 3.439 1_455
H(24) C(4) 3.453 2_765
H(24) C(5) 2.997 2_765
H(24) C(6) 3.271 2_765
H(24) C(8) 3.426 2_665
H(24) C(9) 3.436 2_665
H(24) H(7) 3.567 2_765
H(24) H(17) 2.833 2_665
H(24) H(18) 2.815 2_665
H(24) H(19) 3.474 2_765
H(24) H(20) 3.080 2_765
H(25) C(4) 3.556 2_765
H(25) C(12) 3.329 1_655
H(25) C(19) 3.296 2_765
H(25) H(7) 2.566 2_765
H(25) H(21) 3.208 1_655
H(25) H(22) 2.823 1_655
H(25) H(23) 3.439 1_655
H(26) C(9) 3.521 2_665
H(26) H(7) 2.724 2_765
H(26) H(15) 3.504 2_665
H(26) H(17) 2.743 2_665
H(27) C(21) 3.446 1_665
H(27) C(21) 3.501 2_665
H(27) H(10) 3.384 1_665
H(27) H(11) 3.409 1_665
H(27) H(14) 2.623 1_665
H(27) H(15) 2.972 2_665
H(27) H(16) 3.580 1_665
H(27) H(16) 3.191 2_665
H(28) Cl(2) 3.429 1_565
H(28) H(10) 3.388 1_665
H(28) H(11) 3.056 1_665
H(28) H(14) 3.533 1_665
H(28) H(21) 3.381 1_655
H(28) H(41) 3.190 1_565
H(29) C(23) 3.225 1_565
H(29) H(10) 3.147 1_665
H(29) H(11) 3.272 1_565
H(29) H(12) 2.672 1_565
H(29) H(13) 3.232 1_565
H(29) H(14) 3.590 1_665
H(29) H(15) 3.533 2_665
H(29) H(41) 3.440 1_565
H(30) In(1) 3.557 1_455
H(30) Br(2) 3.244 1_455
H(30) C(1) 3.134 1_455
H(30) H(1) 2.516 1_455
H(30) H(2) 3.257 1_455
H(30) H(33) 3.440 1_455
H(31) C(27) 3.370 2_656
H(31) C(28) 2.907 2_656
H(31) C(29) 3.590 2_656
H(31) H(34) 3.424 2_656
H(31) H(35) 2.616 2_656
H(31) H(38) 3.102 2_766
H(32) H(8) 3.262 1_655
H(33) C(26) 3.554 1_655
H(33) C(27) 2.878 1_655
H(33) C(28) 3.531 1_655
H(33) H(30) 3.440 1_655
H(33) H(34) 2.527 1_655
H(34) Br(2) 3.535 1_455
H(34) C(25) 3.426 1_455
H(34) C(26) 3.412 2_656
H(34) C(27) 3.470 2_656
H(34) H(31) 3.424 2_656
H(34) H(33) 2.527 1_455
H(35) Br(2) 3.089 2_656
H(35) Cl(2) 3.444 1_455
H(35) C(24) 3.513 2_656
H(35) H(31) 2.616 2_656
H(35) H(37) 3.366 1_455
H(35) H(38) 2.995 1_445
H(36) Cl(1) 3.047 .
H(36) Cl(2) 3.142 1_455
H(36) C(33) 3.037 1_445
H(36) H(38) 2.959 1_445
H(36) H(39) 3.137 1_445
H(36) H(40) 2.534 1_445
H(37) Cl(1) 3.467 .
H(37) Cl(2) 3.012 .
H(37) H(35) 3.366 1_655
H(38) Br(1) 3.352 2_766
H(38) Br(2) 3.043 2_766
H(38) C(28) 3.555 1_665
H(38) C(29) 3.534 1_665
H(38) H(31) 3.102 2_766
H(38) H(35) 2.995 1_665
H(38) H(36) 2.959 1_665
H(39) Br(1) 3.361 2_766
H(39) Br(2) 3.020 2_866
H(39) Cl(3) 3.478 1_665
H(39) H(36) 3.137 1_665
H(40) Cl(1) 3.422 1_665
H(40) Cl(2) 3.337 1_565
H(40) Cl(3) 3.280 1_665
H(40) C(29) 3.399 1_665
H(40) H(36) 2.534 1_665
H(41) C(4) 2.916 1_545
H(41) C(5) 2.793 1_545
H(41) C(6) 2.649 1_545
H(41) C(7) 2.640 1_545
H(41) C(8) 2.708 1_545
H(41) C(9) 2.864 1_545
H(41) C(10) 3.580 1_545
H(41) C(11) 3.584 1_545
H(41) H(17) 3.464 1_545
H(41) H(18) 3.279 1_545
H(41) H(19) 3.211 1_545
H(41) H(20) 3.367 1_545
H(41) H(21) 3.496 1_545
H(41) H(28) 3.190 1_545
H(41) H(29) 3.440 1_545

loop_
_geom_torsion_atom_site_label_1
_geom_torsion_atom_site_label_2
_geom_torsion_atom_site_label_3
_geom_torsion_atom_site_label_4
_geom_torsion
Br(1) In(1) O(1) C(24) -47.0(7)
Br(1) In(1) O(1) C(25) 164.0(8)
Br(1) In(1) N(1) C(32) -84(3)
Br(1) In(1) C(1) C(2) 32.8(8)
Br(2) In(1) O(1) C(24) 66.0(7)
Br(2) In(1) O(1) C(25) -83.0(8)
Br(2) In(1) N(1) C(32) 163(3)
Br(2) In(1) C(1) C(2) -154.5(6)
O(1) In(1) N(1) C(32) -98(3)
N(1) In(1) O(1) C(24) -33(2)
N(1) In(1) O(1) C(25) 177.6(16)
O(1) In(1) C(1) C(2) 117.3(7)
C(1) In(1) O(1) C(24) -171.7(8)
C(1) In(1) O(1) C(25) 39.4(8)
N(1) In(1) C(1) C(2) -55.9(7)
C(1) In(1) N(1) C(32) 40(3)
In(1) O(1) C(24) C(26) -161.5(6)
In(1) O(1) C(25) C(31) 162.0(7)
C(24) O(1) C(25) C(31) 10.1(12)
C(25) O(1) C(24) C(26) -9.3(12)
In(1) N(1) C(32) C(33) -114(19)
In(1) C(1) C(2) C(3) -102.4(12)
C(1) C(2) C(3) C(4) 179.4(12)
C(1) C(2) C(3) C(14) 3(2)
C(2) C(3) C(4) C(5) 31.6(18)
C(2) C(3) C(4) C(9) -146.4(12)
C(2) C(3) C(14) C(15) 76.2(16)
C(2) C(3) C(14) C(19) -98.0(15)
C(4) C(3) C(14) C(15) -100.6(13)
C(4) C(3) C(14) C(19) 85.2(13)
C(14) C(3) C(4) C(5) -151.7(11)
C(14) C(3) C(4) C(9) 30.4(16)
C(3) C(4) C(5) C(6) -177.5(10)
C(3) C(4) C(9) C(8) 176.9(10)
C(5) C(4) C(9) C(8) -1.1(17)
C(9) C(4) C(5) C(6) 0.6(15)
C(4) C(5) C(6) C(7) -1.1(17)
C(5) C(6) C(7) C(8) 2.2(17)
C(5) C(6) C(7) C(10) -179.5(10)
C(6) C(7) C(8) C(9) -2.8(17)
C(6) C(7) C(10) C(11) -44.5(16)
C(6) C(7) C(10) C(12) -164.3(11)
C(6) C(7) C(10) C(13) 76.4(13)
C(8) C(7) C(10) C(11) 133.7(13)
C(8) C(7) C(10) C(12) 13.9(16)
C(8) C(7) C(10) C(13) -105.3(13)
C(10) C(7) C(8) C(9) 178.9(11)
C(7) C(8) C(9) C(4) 2.3(18)
C(3) C(14) C(15) C(16) -174.8(11)
C(3) C(14) C(19) C(18) 175.6(10)
C(15) C(14) C(19) C(18) 1.2(17)
C(19) C(14) C(15) C(16) -0.6(16)
C(14) C(15) C(16) C(17) -0.1(15)
C(15) C(16) C(17) C(18) 0.2(14)
C(15) C(16) C(17) C(20) 179.4(11)
C(16) C(17) C(18) C(19) 0.4(14)
C(16) C(17) C(20) C(21) 111.3(13)
C(16) C(17) C(20) C(22) -10.5(17)
C(16) C(17) C(20) C(23) -129.6(13)
C(18) C(17) C(20) C(21) -69.5(15)
C(18) C(17) C(20) C(22) 168.7(12)
C(18) C(17) C(20) C(23) 49.6(15)
C(20) C(17) C(18) C(19) -178.8(11)
C(17) C(18) C(19) C(14) -1.2(19)
O(1) C(24) C(26) C(27) -171.4(11)
O(1) C(24) C(26) C(31) 4.9(13)
O(1) C(25) C(31) C(26) -6.9(13)
O(1) C(25) C(31) C(30) 176.1(13)
C(24) C(26) C(27) C(28) 179.1(12)
C(24) C(26) C(31) C(25) 1.3(14)
C(24) C(26) C(31) C(30) 178.6(12)
C(27) C(26) C(31) C(25) 178.0(10)
C(27) C(26) C(31) C(30) -4.7(18)
C(31) C(26) C(27) C(28) 3.1(17)
C(26) C(27) C(28) C(29) -0.5(17)
C(27) C(28) C(29) C(30) -0.5(18)
C(28) C(29) C(30) C(31) -1(2)
C(29) C(30) C(31) C(25) -179.7(10)
C(29) C(30) C(31) C(26) 4(2)
